data_4326429
loop_
_publ_author_name
'Eric M. Gale'
'Andrew C. Simmonett'
'Joshua Telser'
'Henry F. Schaefer'
'Todd C. Harrop'

_publ_section_title
;
 Toward Functional Ni-SOD Biomimetics: Achieving a Structural/Electronic
 Correlation with Redox Dynamics
;
_journal_name_full 'Inorganic Chemistry'
_journal_page_first 9216
_journal_page_last 9218
_journal_paper_doi 10.1021/ic201822f
_journal_volume 50
_journal_year 2011
_chemical_formula_sum 'C25 H36 N6 Ni2 O3 S4'
_chemical_formula_weight 714.26
_chemical_name_systematic
; 
 ? 
;
_space_group_IT_number 2
_symmetry_cell_setting triclinic
_symmetry_space_group_name_Hall '-P 1'
_symmetry_space_group_name_H-M 'P -1'
_atom_sites_solution_hydrogens geom
_atom_sites_solution_primary direct
_atom_sites_solution_secondary difmap
_audit_creation_method SHELXL-97
_cell_angle_alpha 73.8700(10)
_cell_angle_beta 73.0770(10)
_cell_angle_gamma 75.2250(10)
_cell_formula_units_Z 2
_cell_length_a 10.9850(6)
_cell_length_b 11.9682(6)
_cell_length_c 12.4322(7)
_cell_measurement_reflns_used 9930
_cell_measurement_temperature 100(2)
_cell_measurement_theta_max 33.028
_cell_measurement_theta_min 2.409
_cell_volume 1474.92(14)
_computing_structure_refinement 'SHELXL-97 (Sheldrick, 2008)'
_computing_structure_solution 'SHELXS-97 (Sheldrick, 2008)'
_diffrn_ambient_temperature 100(2)
_diffrn_measured_fraction_theta_full 0.999
_diffrn_measured_fraction_theta_max 0.999
_diffrn_measurement_device_type 'BRUKER SMART APEX II'
_diffrn_measurement_method 'OMEGA SCAN'
_diffrn_radiation_monochromator graphite
_diffrn_radiation_source 'fine-focus sealed tube'
_diffrn_radiation_type MoK\a
_diffrn_radiation_wavelength 0.71073
_diffrn_reflns_av_R_equivalents 0.0197
_diffrn_reflns_av_sigmaI/netI 0.0205
_diffrn_reflns_limit_h_max 13
_diffrn_reflns_limit_h_min -13
_diffrn_reflns_limit_k_max 14
_diffrn_reflns_limit_k_min -14
_diffrn_reflns_limit_l_max 15
_diffrn_reflns_limit_l_min -15
_diffrn_reflns_number 17421
_diffrn_reflns_theta_full 26.00
_diffrn_reflns_theta_max 26.00
_diffrn_reflns_theta_min 2.22
_exptl_absorpt_coefficient_mu 1.599
_exptl_absorpt_correction_T_max 0.8694
_exptl_absorpt_correction_T_min 0.7404
_exptl_absorpt_correction_type multi-scan
_exptl_absorpt_process_details 'BRUKER SADABS'
_exptl_crystal_colour red
_exptl_crystal_density_diffrn 1.608
_exptl_crystal_description plate
_exptl_crystal_F_000 744
_exptl_crystal_size_max 0.20
_exptl_crystal_size_mid 0.09
_exptl_crystal_size_min 0.09
_refine_diff_density_max 1.098
_refine_diff_density_min -0.378
_refine_diff_density_rms 0.067
_refine_ls_extinction_method none
_refine_ls_goodness_of_fit_ref 1.055
_refine_ls_hydrogen_treatment mixed
_refine_ls_matrix_type full
_refine_ls_number_parameters 388
_refine_ls_number_reflns 5794
_refine_ls_number_restraints 38
_refine_ls_restrained_S_all 1.052
_refine_ls_R_factor_all 0.0333
_refine_ls_R_factor_gt 0.0291
_refine_ls_shift/su_max 0.001
_refine_ls_shift/su_mean 0.000
_refine_ls_structure_factor_coef Fsqd
_refine_ls_weighting_details 'calc w=1/[\s^2^(Fo^2^)+(0.0370P)^2^+1.4098P] where P=(Fo^2^+2Fc^2^)/3'
_refine_ls_weighting_scheme calc
_refine_ls_wR_factor_gt 0.0724
_refine_ls_wR_factor_ref 0.0745
_reflns_number_gt 5203
_reflns_number_total 5794
_reflns_threshold_expression >2sigma(I)
_cod_data_source_file ic201822f_si_003.cif
_cod_data_source_block harrop60_0m
_cod_database_code 4326429

loop_
_symmetry_equiv_pos_as_xyz
'x, y, z'
'-x, -y, -z'

loop_
_atom_site_label
_atom_site_type_symbol
_atom_site_fract_x
_atom_site_fract_y
_atom_site_fract_z
_atom_site_U_iso_or_equiv
_atom_site_adp_type
_atom_site_occupancy
_atom_site_symmetry_multiplicity
_atom_site_calc_flag
_atom_site_refinement_flags
_atom_site_disorder_assembly
_atom_site_disorder_group
Ni1 Ni 0.30508(3) 0.88578(2) 0.36878(2) 0.01925(8) Uani 1 1 d . . .
Ni2 Ni 0.06543(3) 0.48476(2) 0.84728(2) 0.01511(8) Uani 1 1 d . . .
S1 S 0.33724(6) 0.46263(5) 0.43555(5) 0.02330(13) Uani 1 1 d . . .
S2 S 0.40713(6) 0.97551(5) 0.20422(5) 0.02510(13) Uani 1 1 d . . .
S3 S 0.16943(6) 0.40250(5) 0.47139(5) 0.02133(12) Uani 1 1 d . . .
S4 S -0.01236(5) 0.67007(5) 0.84691(5) 0.01976(12) Uani 1 1 d . . .
N1 N 0.20826(18) 0.79567(17) 0.50856(16) 0.0214(4) Uani 1 1 d . . .
N2 N 0.1650(2) 0.90831(17) 0.30856(17) 0.0237(4) Uani 1 1 d . . .
N3 N 0.42603(18) 0.86696(16) 0.45736(16) 0.0197(4) Uani 1 1 d . . .
N4 N 0.12528(17) 0.32303(16) 0.82533(15) 0.0162(4) Uani 1 1 d . . .
N5 N -0.09517(17) 0.46726(16) 0.84346(15) 0.0180(4) Uani 1 1 d . . .
N6 N 0.23596(17) 0.47395(16) 0.85997(15) 0.0170(4) Uani 1 1 d . . .
O1 O -0.05232(16) 0.89518(16) 0.35849(15) 0.0302(4) Uani 1 1 d . . .
O2 O -0.21676(15) 0.32437(15) 0.87811(15) 0.0280(4) Uani 1 1 d . . .
C1 C 0.2851(3) 0.6234(2) 0.4107(2) 0.0264(5) Uani 1 1 d . . .
H1A H 0.3511 0.6609 0.3515 0.032 Uiso 1 1 calc R . .
H1B H 0.2060 0.6462 0.3836 0.032 Uiso 1 1 calc R . .
C2 C 0.2615(2) 0.6656(2) 0.5213(2) 0.0229(5) Uani 1 1 d . . .
H2A H 0.2013 0.6223 0.5818 0.028 Uiso 1 1 calc R . .
H2B H 0.3426 0.6475 0.5446 0.028 Uiso 1 1 calc R . .
C3 C 0.0694(2) 0.8233(2) 0.5029(2) 0.0258(5) Uani 1 1 d . . .
H3A H 0.0199 0.8771 0.5527 0.031 Uiso 1 1 calc R . .
H3B H 0.0346 0.7509 0.5304 0.031 Uiso 1 1 calc R . .
C4 C 0.0553(2) 0.8792(2) 0.3805(2) 0.0236(5) Uani 1 1 d . . .
C5 C 0.1638(2) 0.9746(2) 0.1894(2) 0.0261(5) Uani 1 1 d . . .
H5A H 0.1272 1.0576 0.1880 0.031 Uiso 1 1 calc R . .
H5B H 0.1120 0.9433 0.1576 0.031 Uiso 1 1 calc R . .
C6 C 0.3023(3) 0.9603(2) 0.1204(2) 0.0295(5) Uani 1 1 d . . .
H6A H 0.3095 1.0200 0.0490 0.035 Uiso 1 1 calc R . .
H6B H 0.3293 0.8829 0.1015 0.035 Uiso 1 1 calc R . .
C7 C 0.2312(2) 0.8361(2) 0.6028(2) 0.0230(5) Uani 1 1 d . . .
H7A H 0.2089 0.7810 0.6759 0.028 Uiso 1 1 calc R . .
H7B H 0.1786 0.9137 0.6089 0.028 Uiso 1 1 calc R . .
C8 C 0.3727(2) 0.84141(19) 0.57239(19) 0.0209(5) Uani 1 1 d . . .
C9 C 0.4435(2) 0.8269(2) 0.6526(2) 0.0241(5) Uani 1 1 d . . .
H9A H 0.4054 0.8092 0.7311 0.029 Uiso 1 1 calc R . .
C10 C 0.5719(2) 0.8392(2) 0.6140(2) 0.0240(5) Uani 1 1 d . . .
H10A H 0.6213 0.8292 0.6665 0.029 Uiso 1 1 calc R . .
C11 C 0.6264(2) 0.8665(2) 0.4967(2) 0.0238(5) Uani 1 1 d . . .
H11A H 0.7123 0.8761 0.4694 0.029 Uiso 1 1 calc R . .
C12 C 0.5506(2) 0.87924(19) 0.4210(2) 0.0216(5) Uani 1 1 d . . .
H12A H 0.5872 0.8969 0.3422 0.026 Uiso 1 1 calc R . .
C13 C 0.0961(2) 0.3983(2) 0.62314(18) 0.0195(4) Uani 1 1 d . . .
H13A H 0.0739 0.4784 0.6354 0.023 Uiso 1 1 calc R . .
H13B H 0.0163 0.3682 0.6444 0.023 Uiso 1 1 calc R . .
C14 C 0.1831(2) 0.32232(19) 0.70063(18) 0.0179(4) Uani 1 1 d . . .
H14A H 0.2020 0.2415 0.6909 0.021 Uiso 1 1 calc R . .
H14B H 0.2644 0.3503 0.6771 0.021 Uiso 1 1 calc R . .
C15 C 0.0102(2) 0.26458(19) 0.8702(2) 0.0198(5) Uani 1 1 d . . .
H15A H 0.0063 0.2225 0.9496 0.024 Uiso 1 1 calc R . .
H15B H 0.0176 0.2077 0.8251 0.024 Uiso 1 1 calc R . .
C16 C -0.1126(2) 0.3577(2) 0.86297(19) 0.0202(5) Uani 1 1 d . . .
C17 C -0.2060(2) 0.5663(2) 0.84040(19) 0.0191(4) Uani 1 1 d . . .
H17A H -0.2608 0.5653 0.9174 0.023 Uiso 1 1 calc R . .
H17B H -0.2572 0.5593 0.7917 0.023 Uiso 1 1 calc R . .
C18 C -0.1552(2) 0.6810(2) 0.7932(2) 0.0215(5) Uani 1 1 d . . .
H18A H -0.2222 0.7459 0.8169 0.026 Uiso 1 1 calc R . .
H18B H -0.1319 0.6972 0.7097 0.026 Uiso 1 1 calc R . .
C19 C 0.2294(2) 0.26829(19) 0.88870(19) 0.0187(4) Uani 1 1 d . . .
H19A H 0.2859 0.2022 0.8575 0.022 Uiso 1 1 calc R . .
H19B H 0.1920 0.2392 0.9697 0.022 Uiso 1 1 calc R . .
C20 C 0.3046(2) 0.3619(2) 0.87475(18) 0.0185(4) Uani 1 1 d . . .
C21 C 0.4332(2) 0.3360(2) 0.8815(2) 0.0235(5) Uani 1 1 d . . .
H21A H 0.4792 0.2585 0.8891 0.028 Uiso 1 1 calc R . .
C22 C 0.4917(2) 0.4279(2) 0.8765(2) 0.0272(5) Uani 1 1 d . . .
H22A H 0.5777 0.4130 0.8809 0.033 Uiso 1 1 calc R . .
C23 C 0.4204(2) 0.5419(2) 0.8649(2) 0.0253(5) Uani 1 1 d . . .
H23A H 0.4574 0.6043 0.8630 0.030 Uiso 1 1 calc R . .
C24 C 0.2935(2) 0.5627(2) 0.85615(19) 0.0209(5) Uani 1 1 d . . .
H24A H 0.2465 0.6398 0.8474 0.025 Uiso 1 1 calc R . .
C25 C -0.1892(12) 1.0622(8) 0.1206(8) 0.047(4) Uani 0.616(5) 1 d PDU A 1
H25D H -0.2124 1.0289 0.2018 0.071 Uiso 0.616(5) 1 calc PR A 1
H25E H -0.0970 1.0571 0.0957 0.071 Uiso 0.616(5) 1 calc PR A 1
H25F H -0.2160 1.0192 0.0796 0.071 Uiso 0.616(5) 1 calc PR A 1
O3 O -0.2498(4) 1.1790(3) 0.0987(3) 0.0427(11) Uani 0.616(5) 1 d PDU A 1
H3C H -0.249(5) 1.216(4) 0.032(2) 0.035(13) Uiso 0.616(5) 1 d PD A 1
C25' C -0.1812(18) 1.0623(15) 0.1090(13) 0.047(6) Uani 0.384(5) 1 d PDU A 2
H25A H -0.2550 1.0828 0.0760 0.070 Uiso 0.384(5) 1 calc PR A 2
H25B H -0.1080 1.0233 0.0596 0.070 Uiso 0.384(5) 1 calc PR A 2
H25C H -0.1617 1.1329 0.1169 0.070 Uiso 0.384(5) 1 calc PR A 2
O3' O -0.2090(5) 0.9859(4) 0.2182(4) 0.0335(15) Uani 0.384(5) 1 d PDU A 2
H3C' H -0.147(5) 0.973(7) 0.247(4) 0.06(3) Uiso 0.384(5) 1 d PD A 2

loop_
_atom_site_aniso_label
_atom_site_aniso_U_11
_atom_site_aniso_U_22
_atom_site_aniso_U_33
_atom_site_aniso_U_23
_atom_site_aniso_U_13
_atom_site_aniso_U_12
Ni1 0.02084(15) 0.01982(15) 0.01792(15) -0.00309(11) -0.00398(11) -0.00719(11)
Ni2 0.01305(14) 0.01697(14) 0.01572(14) -0.00498(11) -0.00295(10) -0.00256(10)
S1 0.0244(3) 0.0210(3) 0.0216(3) -0.0043(2) -0.0011(2) -0.0047(2)
S2 0.0282(3) 0.0283(3) 0.0200(3) -0.0019(2) -0.0048(2) -0.0122(2)
S3 0.0253(3) 0.0229(3) 0.0176(3) -0.0060(2) -0.0074(2) -0.0034(2)
S4 0.0179(3) 0.0199(3) 0.0228(3) -0.0075(2) -0.0054(2) -0.0024(2)
N1 0.0215(10) 0.0232(10) 0.0205(10) -0.0063(8) -0.0043(8) -0.0051(8)
N2 0.0304(11) 0.0204(10) 0.0211(10) -0.0022(8) -0.0066(8) -0.0083(8)
N3 0.0207(10) 0.0181(9) 0.0208(10) -0.0047(7) -0.0049(8) -0.0041(7)
N4 0.0133(9) 0.0188(9) 0.0160(9) -0.0034(7) -0.0026(7) -0.0034(7)
N5 0.0140(9) 0.0217(10) 0.0177(9) -0.0059(7) -0.0028(7) -0.0016(7)
N6 0.0159(9) 0.0221(9) 0.0128(9) -0.0030(7) -0.0030(7) -0.0049(7)
O1 0.0225(9) 0.0344(10) 0.0352(10) -0.0070(8) -0.0092(7) -0.0060(7)
O2 0.0165(8) 0.0298(9) 0.0392(10) -0.0070(8) -0.0059(7) -0.0086(7)
C1 0.0353(14) 0.0210(12) 0.0209(12) -0.0024(9) -0.0038(10) -0.0074(10)
C2 0.0272(12) 0.0201(11) 0.0218(12) -0.0025(9) -0.0046(9) -0.0087(9)
C3 0.0206(12) 0.0297(13) 0.0263(13) -0.0039(10) -0.0034(10) -0.0084(10)
C4 0.0239(12) 0.0194(11) 0.0291(13) -0.0071(9) -0.0069(10) -0.0042(9)
C5 0.0298(13) 0.0252(12) 0.0261(12) -0.0038(10) -0.0136(10) -0.0041(10)
C6 0.0359(14) 0.0318(14) 0.0221(12) -0.0031(10) -0.0112(11) -0.0069(11)
C7 0.0250(12) 0.0246(12) 0.0197(11) -0.0053(9) -0.0032(9) -0.0072(9)
C8 0.0253(12) 0.0149(10) 0.0214(11) -0.0045(9) -0.0038(9) -0.0035(9)
C9 0.0299(13) 0.0191(11) 0.0232(12) -0.0071(9) -0.0056(10) -0.0027(9)
C10 0.0266(12) 0.0187(11) 0.0309(13) -0.0094(10) -0.0125(10) -0.0007(9)
C11 0.0198(11) 0.0199(11) 0.0334(13) -0.0103(10) -0.0065(10) -0.0014(9)
C12 0.0214(11) 0.0176(11) 0.0244(12) -0.0071(9) -0.0026(9) -0.0017(9)
C13 0.0185(11) 0.0241(11) 0.0158(11) -0.0046(9) -0.0033(9) -0.0045(9)
C14 0.0178(10) 0.0212(11) 0.0151(10) -0.0061(8) -0.0029(8) -0.0032(8)
C15 0.0164(11) 0.0198(11) 0.0232(11) -0.0043(9) -0.0023(9) -0.0064(9)
C16 0.0158(11) 0.0256(12) 0.0192(11) -0.0068(9) -0.0020(8) -0.0043(9)
C17 0.0147(10) 0.0250(12) 0.0170(11) -0.0064(9) -0.0032(8) -0.0012(9)
C18 0.0198(11) 0.0235(12) 0.0219(11) -0.0063(9) -0.0079(9) -0.0002(9)
C19 0.0179(11) 0.0193(11) 0.0173(11) -0.0033(9) -0.0053(9) -0.0006(8)
C20 0.0176(11) 0.0235(11) 0.0146(10) -0.0048(8) -0.0044(8) -0.0029(9)
C21 0.0184(11) 0.0284(12) 0.0216(12) -0.0058(9) -0.0055(9) 0.0005(9)
C22 0.0158(11) 0.0406(14) 0.0245(12) -0.0043(11) -0.0047(9) -0.0074(10)
C23 0.0219(12) 0.0331(13) 0.0234(12) -0.0018(10) -0.0059(9) -0.0138(10)
C24 0.0217(11) 0.0223(11) 0.0193(11) -0.0015(9) -0.0068(9) -0.0064(9)
C25 0.069(7) 0.039(6) 0.017(4) -0.016(4) -0.001(4) 0.020(4)
O3 0.071(3) 0.0236(17) 0.0216(17) -0.0039(13) 0.0076(15) -0.0104(15)
C25' 0.052(9) 0.046(10) 0.044(9) 0.014(6) -0.025(7) -0.025(7)
O3' 0.031(3) 0.036(3) 0.030(3) -0.004(2) -0.006(2) -0.003(2)

loop_
_atom_type_symbol
_atom_type_description
_atom_type_scat_dispersion_real
_atom_type_scat_dispersion_imag
_atom_type_scat_source
C C 0.0033 0.0016 'International Tables Vol C Tables 4.2.6.8 and 6.1.1.4'
H H 0.0000 0.0000 'International Tables Vol C Tables 4.2.6.8 and 6.1.1.4'
N N 0.0061 0.0033 'International Tables Vol C Tables 4.2.6.8 and 6.1.1.4'
O O 0.0106 0.0060 'International Tables Vol C Tables 4.2.6.8 and 6.1.1.4'
S S 0.1246 0.1234 'International Tables Vol C Tables 4.2.6.8 and 6.1.1.4'
Ni Ni 0.3393 1.1124 'International Tables Vol C Tables 4.2.6.8 and 6.1.1.4'

loop_
_geom_angle_atom_site_label_1
_geom_angle_atom_site_label_2
_geom_angle_atom_site_label_3
_geom_angle
N2 Ni1 N3 169.02(9)
N2 Ni1 N1 86.73(8)
N3 Ni1 N1 84.84(8)
N2 Ni1 S2 89.31(6)
N3 Ni1 S2 99.60(6)
N1 Ni1 S2 174.17(6)
N5 Ni2 N6 170.12(8)
N5 Ni2 N4 85.74(8)
N6 Ni2 N4 85.35(8)
N5 Ni2 S4 88.90(6)
N6 Ni2 S4 100.47(6)
N4 Ni2 S4 170.77(6)
C1 S1 S3 103.62(9)
C6 S2 Ni1 96.03(8)
C13 S3 S1 106.26(8)
C18 S4 Ni2 96.87(7)
C7 N1 C3 113.88(18)
C7 N1 C2 108.92(18)
C3 N1 C2 110.93(18)
C7 N1 Ni1 103.84(14)
C3 N1 Ni1 108.13(14)
C2 N1 Ni1 110.93(14)
C4 N2 C5 119.5(2)
C4 N2 Ni1 117.93(16)
C5 N2 Ni1 121.76(16)
C12 N3 C8 118.8(2)
C12 N3 Ni1 128.82(16)
C8 N3 Ni1 112.35(15)
C19 N4 C15 113.93(17)
C19 N4 C14 107.99(16)
C15 N4 C14 111.00(17)
C19 N4 Ni2 106.37(13)
C15 N4 Ni2 106.77(13)
C14 N4 Ni2 110.69(13)
C16 N5 C17 120.12(18)
C16 N5 Ni2 116.42(15)
C17 N5 Ni2 122.54(14)
C24 N6 C20 118.50(19)
C24 N6 Ni2 128.04(16)
C20 N6 Ni2 113.46(14)
C2 C1 S1 110.57(16)
N1 C2 C1 113.00(19)
N1 C3 C4 111.11(19)
O1 C4 N2 127.8(2)
O1 C4 C3 119.2(2)
N2 C4 C3 113.0(2)
N2 C5 C6 107.06(19)
C5 C6 S2 109.68(17)
N1 C7 C8 106.83(18)
N3 C8 C9 121.8(2)
N3 C8 C7 114.1(2)
C9 C8 C7 124.1(2)
C10 C9 C8 118.8(2)
C9 C10 C11 119.7(2)
C12 C11 C10 118.7(2)
N3 C12 C11 122.3(2)
C14 C13 S3 113.13(15)
N4 C14 C13 113.25(17)
N4 C15 C16 109.60(18)
O2 C16 N5 127.4(2)
O2 C16 C15 118.8(2)
N5 C16 C15 113.80(19)
N5 C17 C18 108.53(17)
C17 C18 S4 109.98(15)
N4 C19 C20 107.52(17)
N6 C20 C21 122.2(2)
N6 C20 C19 114.78(18)
C21 C20 C19 122.9(2)
C22 C21 C20 118.8(2)
C23 C22 C21 119.0(2)
C22 C23 C24 119.7(2)
N6 C24 C23 121.8(2)

loop_
_geom_bond_atom_site_label_1
_geom_bond_atom_site_label_2
_geom_bond_distance
Ni1 N2 1.830(2)
Ni1 N3 1.8947(19)
Ni1 N1 1.9447(19)
Ni1 S2 2.1573(6)
Ni2 N5 1.8442(18)
Ni2 N6 1.8942(18)
Ni2 N4 1.9476(18)
Ni2 S4 2.1632(6)
S1 C1 1.827(2)
S1 S3 2.0334(8)
S2 C6 1.832(3)
S3 C13 1.815(2)
S4 C18 1.838(2)
N1 C7 1.489(3)
N1 C3 1.494(3)
N1 C2 1.498(3)
N2 C4 1.336(3)
N2 C5 1.475(3)
N3 C12 1.343(3)
N3 C8 1.357(3)
N4 C19 1.488(3)
N4 C15 1.490(3)
N4 C14 1.496(3)
N5 C16 1.319(3)
N5 C17 1.468(3)
N6 C24 1.351(3)
N6 C20 1.352(3)
O1 C4 1.246(3)
O2 C16 1.253(3)
C1 C2 1.524(3)
C3 C4 1.518(3)
C5 C6 1.506(4)
C7 C8 1.503(3)
C8 C9 1.384(3)
C9 C10 1.383(3)
C10 C11 1.384(4)
C11 C12 1.384(3)
C13 C14 1.509(3)
C15 C16 1.523(3)
C17 C18 1.515(3)
C19 C20 1.500(3)
C20 C21 1.389(3)
C21 C22 1.389(4)
C22 C23 1.381(4)
C23 C24 1.383(3)
C25 O3 1.375(10)
C25' O3' 1.408(13)

loop_
_geom_hbond_atom_site_label_D
_geom_hbond_atom_site_label_H
_geom_hbond_atom_site_label_A
_geom_hbond_distance_DH
_geom_hbond_distance_HA
_geom_hbond_distance_DA
_geom_hbond_angle_DHA
_geom_hbond_site_symmetry_A
O3' H3C' O1 0.83(2) 1.86(2) 2.632(5) 154(4) .
O3 H3C O2 0.825(19) 1.98(2) 2.787(4) 166(5) 1_564
